data_4340911
loop_
_publ_author_name
'Nugent, Joseph W.'
'Lee, Hyunjung'
'Lee, Hee-Seung'
'Reibenspies, Joseph H.'
'Hancock, Robert D.'

_publ_section_title
;
 The Effect of \p Contacts between Metal Ions and Fluorophores on the
 Fluorescence of PET Sensors: Implications for Sensor Design for Cations
 and Anions.
;
_journal_issue 17
_journal_name_full 'Inorganic chemistry'
_journal_page_first 9014
_journal_page_last 9026
_journal_paper_doi 10.1021/ic5008632
_journal_volume 53
_journal_year 2014
_chemical_formula_moiety 'C27 H23 Br2 Cd N3'
_chemical_formula_sum 'C27 H23 Br2 Cd N3'
_chemical_formula_weight 661.70
_chemical_name_systematic
;
 ?
;
_space_group_crystal_system monoclinic
_space_group_IT_number 14
_space_group_name_Hall '-P 2yn'
_space_group_name_H-M_alt 'P 1 21/n 1'
_symmetry_space_group_name_Hall '-P 2yn'
_symmetry_space_group_name_H-M 'P 1 21/n 1'
_atom_sites_solution_hydrogens geom
_atom_sites_solution_primary direct
_audit_creation_date 2013-10-08
_audit_creation_method
;
Olex2 1.2
(compiled 2013.09.17 svn.r2790 for OlexSys, GUI svn.r4601)
;
_cell_angle_alpha 90
_cell_angle_beta 103.443(5)
_cell_angle_gamma 90
_cell_formula_units_Z 4
_cell_length_a 13.6309(10)
_cell_length_b 8.8751(5)
_cell_length_c 20.8287(14)
_cell_measurement_reflns_used 5855
_cell_measurement_temperature 110
_cell_measurement_theta_max 63.313
_cell_measurement_theta_min 3.534
_cell_volume 2450.7(3)
_computing_cell_refinement 'SAINT V8.32B (Bruker AXS Inc., 2013)'
_computing_data_collection 'FRAMBO V4.0 (Bruker AXS Inc, 2013)'
_computing_data_reduction 'SAINT V8.32B (Bruker AXS Inc., 2013)'
_computing_molecular_graphics
;
O. V. Dolomanov, L. J. Bourhis, R. J. Gildea, J. A. K. Howard and H. Puschmann,
OLEX2: a complete structure solution, refinement and analysis program.
J. Appl. Cryst. (2009). 42, 339-341.
;
_computing_publication_material
;
O. V. Dolomanov, L. J. Bourhis, R. J. Gildea, J. A. K. Howard and H. Puschmann,
OLEX2: a complete structure solution, refinement and analysis program.
J. Appl. Cryst. (2009). 42, 339-341.
;
_computing_structure_refinement
;
SHELX, G.M. Sheldrick, Acta Cryst.
(2008). A64, 112-122
;
_computing_structure_solution
;
SHELX, G.M. Sheldrick, Acta Cryst.
(2008). A64, 112-122
;
_diffrn_ambient_temperature 110
_diffrn_detector 'MWPC area detector'
_diffrn_detector_area_resol_mean 10.24
_diffrn_detector_type 'Bruker Hi_Star'
_diffrn_measured_fraction_theta_full 0.903
_diffrn_measured_fraction_theta_max 0.982
_diffrn_measurement_device 'three-circle diffractometer'
_diffrn_measurement_device_type Bruker_GADDS_MWPC
_diffrn_measurement_method '\f and \w scans'
_diffrn_radiation_collimation 0.5mm
_diffrn_radiation_monochromator graphite
_diffrn_radiation_probe x-ray
_diffrn_radiation_type CuK\a
_diffrn_radiation_wavelength 1.54178
_diffrn_reflns_av_unetI/netI 0.0758
_diffrn_reflns_Laue_measured_fraction_full 0.903
_diffrn_reflns_Laue_measured_fraction_max 0.982
_diffrn_reflns_limit_h_max 15
_diffrn_reflns_limit_h_min -15
_diffrn_reflns_limit_k_max 10
_diffrn_reflns_limit_k_min 0
_diffrn_reflns_limit_l_max 24
_diffrn_reflns_limit_l_min 0
_diffrn_reflns_number 4623
_diffrn_reflns_point_group_measured_fraction_full 0.903
_diffrn_reflns_point_group_measured_fraction_max 0.982
_diffrn_reflns_theta_full 67.679
_diffrn_reflns_theta_max 64.162
_diffrn_reflns_theta_min 3.534
_diffrn_source 'fine-focus sealed tube'
_diffrn_standards_number 0
_exptl_absorpt_coefficient_mu 11.109
_exptl_absorpt_correction_T_max 1
_exptl_absorpt_correction_T_min 0.534618
_exptl_absorpt_correction_type multi-scan
_exptl_absorpt_process_details
;
 TWINABS-2012/1 (Bruker,2012) was used for absorption correction.
 
For component 1:
 wR2(int) was 0.1236 before and 0.0527 after correction.
 The Ratio of minimum to maximum transmission not present.
 The \l/2 correction factor is Not present
 
For component 2:
 wR2(int) was 0.1336 before and 0.0645 after correction.
 The Ratio of minimum to maximum transmission is 0.72.
 The \l/2 correction factor is Not present

Final HKLF 5 output contains 62863 reflections, Rint = 0.0919
 (14872 with I > 3sig(I), Rint = 0.0560)
 9514 Corrected reflections written to file. 
;
_exptl_crystal_density_diffrn 1.793
_exptl_crystal_description plate
_exptl_crystal_F_000 1296
_exptl_crystal_size_max 0.05
_exptl_crystal_size_mid 0.03
_exptl_crystal_size_min 0.01
_refine_diff_density_max 0.923
_refine_diff_density_min -1.305
_refine_diff_density_rms 0.153
_refine_ls_extinction_method none
_refine_ls_goodness_of_fit_ref 0.990
_refine_ls_hydrogen_treatment constr
_refine_ls_matrix_type full
_refine_ls_number_parameters 299
_refine_ls_number_reflns 4623
_refine_ls_number_restraints 36
_refine_ls_restrained_S_all 0.988
_refine_ls_R_factor_all 0.0655
_refine_ls_R_factor_gt 0.0422
_refine_ls_shift/su_max 0.001
_refine_ls_shift/su_mean 0.000
_refine_ls_structure_factor_coef Fsqd
_refine_ls_weighting_details 'w=1/[\s^2^(Fo^2^)+(0.0598P)^2^] where P=(Fo^2^+2Fc^2^)/3'
_refine_ls_weighting_scheme calc
_refine_ls_wR_factor_gt 0.0944
_refine_ls_wR_factor_ref 0.1011
_reflns_Friedel_coverage 0.000
_reflns_number_gt 3508
_reflns_number_total 4623
_reflns_threshold_expression 'I > 2\s(I)'
_cod_data_source_file ic5008632_si_005.cif
_cod_data_source_block rh104
_cod_depositor_comments 'Adding full bibliography for 4340907--4340911.cif.'
_cod_database_code 4340911
_shelxl_version_number 2013-4
_shelx_space_group_comment
;
The symmetry employed for this shelxl refinement is uniquely defined
by the following loop, which should always be used as a source of
symmetry information in preference to the above space-group names.
They are only intended as comments.
;
_shelx_estimated_absorpt_t_max 0.897
_shelx_estimated_absorpt_t_min 0.607
_olex2_refinement_description
;
1. Fixed Uiso
 At 1.2 times of:
  All C(H) groups, All C(H,H) groups
2. Rigid body (RIGU) restrains
 C1, C2, C3, C4, C5, N1
 with sigma for 1-2 distances of 0.004 and sigma for 1-3 distances of 0.004
3.a Secondary CH2 refined with riding coordinates:
 C6(H6A,H6B), C7(H7A,H7B), C13(H13A,H13B)
3.b Aromatic/amide H refined with riding coordinates:
 C2(H2), C3(H3), C4(H4), C5(H5), C9(H9), C10(H10), C11(H11), C12(H12),
 C16(H16), C17(H17), C18(H18), C19(H19), C21(H21), C23(H23), C24(H24), C25(H25),
  C26(H26)
;

loop_
_space_group_symop_operation_xyz
'x, y, z'
'-x+1/2, y+1/2, -z+1/2'
'-x, -y, -z'
'x-1/2, -y-1/2, z-1/2'

loop_
_atom_site_label
_atom_site_type_symbol
_atom_site_fract_x
_atom_site_fract_y
_atom_site_fract_z
_atom_site_U_iso_or_equiv
_atom_site_adp_type
_atom_site_occupancy
_atom_site_site_symmetry_order
_atom_site_calc_flag
_atom_site_refinement_flags_posn
_atom_site_refinement_flags_adp
Cd1 Cd 0.97809(4) 0.79526(6) 0.70192(2) 0.01668(14) Uani 1 1 d . .
Br1 Br 0.97911(7) 0.51388(9) 0.67730(4) 0.0299(2) Uani 1 1 d . .
Br2 Br 1.01615(6) 0.85260(9) 0.82902(4) 0.0253(2) Uani 1 1 d . .
N1 N 1.1293(5) 0.8740(7) 0.6813(3) 0.0208(14) Uani 1 1 d . U
N2 N 0.9638(5) 1.0645(6) 0.6672(3) 0.0120(13) Uani 1 1 d . .
N3 N 0.8111(5) 0.8600(7) 0.6774(3) 0.0183(14) Uani 1 1 d . .
C1 C 1.1467(6) 1.0230(9) 0.6867(3) 0.0195(15) Uani 1 1 d . U
C2 C 1.2374(6) 1.0852(10) 0.6811(4) 0.0243(17) Uani 1 1 d . U
H2 H 1.2483 1.1907 0.6861 0.029 Uiso 1 1 calc R U
C3 C 1.3118(6) 0.9928(10) 0.6682(4) 0.0270(18) Uani 1 1 d . U
H3 H 1.3751 1.0329 0.6650 0.032 Uiso 1 1 calc R U
C4 C 1.2921(6) 0.8389(10) 0.6601(4) 0.0292(18) Uani 1 1 d . U
H4 H 1.3411 0.7728 0.6499 0.035 Uiso 1 1 calc R U
C5 C 1.2013(6) 0.7844(11) 0.6670(4) 0.0260(17) Uani 1 1 d . U
H5 H 1.1884 0.6794 0.6616 0.031 Uiso 1 1 calc R U
C6 C 1.0640(5) 1.1200(9) 0.7036(4) 0.0214(18) Uani 1 1 d . .
H6A H 1.0684 1.1158 0.7517 0.026 Uiso 1 1 calc R U
H6B H 1.0728 1.2261 0.6914 0.026 Uiso 1 1 calc R U
C7 C 0.8818(5) 1.1141(9) 0.6981(4) 0.0194(17) Uani 1 1 d . .
H7A H 0.8602 1.2168 0.6824 0.023 Uiso 1 1 calc R U
H7B H 0.9078 1.1187 0.7465 0.023 Uiso 1 1 calc R U
C8 C 0.7915(6) 1.0093(8) 0.6821(3) 0.0176(16) Uani 1 1 d . .
C9 C 0.6939(6) 1.0610(11) 0.6755(4) 0.027(2) Uani 1 1 d . .
H9 H 0.6806 1.1653 0.6793 0.032 Uiso 1 1 calc R U
C10 C 0.6160(6) 0.9567(12) 0.6632(4) 0.036(2) Uani 1 1 d . .
H10 H 0.5485 0.9892 0.6595 0.043 Uiso 1 1 calc R U
C11 C 0.6358(6) 0.8082(11) 0.6564(4) 0.032(2) Uani 1 1 d . .
H11 H 0.5823 0.7372 0.6461 0.038 Uiso 1 1 calc R U
C12 C 0.7348(6) 0.7617(10) 0.6646(3) 0.0235(19) Uani 1 1 d . .
H12 H 0.7488 0.6575 0.6611 0.028 Uiso 1 1 calc R U
C13 C 0.9469(6) 1.1213(8) 0.5975(3) 0.0196(16) Uani 1 1 d . .
H13A H 1.0055 1.0927 0.5795 0.023 Uiso 1 1 calc R U
H13B H 0.9434 1.2327 0.5979 0.023 Uiso 1 1 calc R U
C14 C 0.8520(6) 1.0609(8) 0.5522(3) 0.0151(16) Uani 1 1 d . .
C15 C 0.7620(6) 1.1449(8) 0.5375(3) 0.0173(16) Uani 1 1 d . .
C16 C 0.7548(6) 1.2995(9) 0.5566(3) 0.0216(17) Uani 1 1 d . .
H16 H 0.8140 1.3499 0.5798 0.026 Uiso 1 1 calc R U
C17 C 0.6669(6) 1.3746(9) 0.5428(4) 0.027(2) Uani 1 1 d . .
H17 H 0.6656 1.4768 0.5562 0.032 Uiso 1 1 calc R U
C18 C 0.5770(7) 1.3060(9) 0.5089(4) 0.034(2) Uani 1 1 d . .
H18 H 0.5153 1.3604 0.5004 0.041 Uiso 1 1 calc R U
C19 C 0.5790(6) 1.1604(8) 0.4884(4) 0.0235(18) Uani 1 1 d . .
H19 H 0.5182 1.1136 0.4656 0.028 Uiso 1 1 calc R U
C20 C 0.6706(6) 1.0777(8) 0.5007(4) 0.0171(17) Uani 1 1 d . .
C21 C 0.6717(6) 0.9285(8) 0.4799(4) 0.0190(17) Uani 1 1 d . .
H21 H 0.6102 0.8817 0.4582 0.023 Uiso 1 1 calc R U
C22 C 0.7611(6) 0.8470(8) 0.4902(3) 0.0189(17) Uani 1 1 d . .
C23 C 0.7624(6) 0.6975(9) 0.4647(3) 0.0211(17) Uani 1 1 d . .
H23 H 0.7012 0.6536 0.4408 0.025 Uiso 1 1 calc R U
C24 C 0.8488(7) 0.6178(9) 0.4740(4) 0.030(2) Uani 1 1 d . .
H24 H 0.8483 0.5196 0.4558 0.036 Uiso 1 1 calc R U
C25 C 0.9400(6) 0.6803(9) 0.5107(4) 0.0265(19) Uani 1 1 d . .
H25 H 1.0003 0.6227 0.5174 0.032 Uiso 1 1 calc R U
C26 C 0.9431(6) 0.8226(8) 0.5368(3) 0.0222(18) Uani 1 1 d . .
H26 H 1.0054 0.8620 0.5614 0.027 Uiso 1 1 calc R U
C27 C 0.8531(5) 0.9130(8) 0.5273(3) 0.0161(16) Uani 1 1 d . .

loop_
_atom_site_aniso_label
_atom_site_aniso_U_11
_atom_site_aniso_U_22
_atom_site_aniso_U_33
_atom_site_aniso_U_23
_atom_site_aniso_U_13
_atom_site_aniso_U_12
Cd1 0.0149(3) 0.0142(3) 0.0201(3) -0.0005(2) 0.0025(2) 0.0001(3)
Br1 0.0397(5) 0.0135(4) 0.0328(4) -0.0019(3) 0.0012(4) 0.0002(4)
Br2 0.0253(4) 0.0301(4) 0.0181(4) 0.0005(3) 0.0001(3) -0.0005(4)
N1 0.018(3) 0.023(3) 0.019(3) 0.002(3) 0.000(2) 0.005(3)
N2 0.014(3) 0.009(3) 0.013(3) 0.002(2) 0.003(3) 0.001(3)
N3 0.019(3) 0.021(3) 0.014(3) 0.000(3) 0.003(3) -0.004(3)
C1 0.017(3) 0.026(3) 0.012(3) 0.001(3) -0.004(3) 0.004(3)
C2 0.018(3) 0.037(4) 0.016(4) 0.004(3) -0.001(3) -0.001(3)
C3 0.016(4) 0.048(4) 0.017(4) 0.007(3) 0.003(3) -0.001(3)
C4 0.023(4) 0.052(4) 0.016(4) 0.007(3) 0.009(3) 0.015(3)
C5 0.022(3) 0.036(4) 0.020(4) 0.005(4) 0.006(3) 0.012(3)
C6 0.017(4) 0.025(5) 0.019(4) -0.001(3) -0.003(3) -0.003(4)
C7 0.019(4) 0.025(5) 0.015(4) -0.008(3) 0.006(3) 0.002(4)
C8 0.019(4) 0.024(4) 0.009(3) 0.003(3) 0.003(3) 0.006(4)
C9 0.020(4) 0.046(6) 0.017(4) 0.001(4) 0.006(3) 0.005(4)
C10 0.021(5) 0.060(7) 0.028(5) 0.011(5) 0.008(4) 0.016(5)
C11 0.024(4) 0.057(6) 0.014(4) 0.009(4) 0.003(3) -0.011(5)
C12 0.030(5) 0.033(5) 0.008(3) 0.001(3) 0.006(3) -0.004(4)
C13 0.020(4) 0.025(4) 0.013(3) 0.003(3) 0.002(3) -0.008(4)
C14 0.023(4) 0.010(4) 0.012(3) 0.004(3) 0.004(3) 0.004(3)
C15 0.022(4) 0.018(4) 0.009(3) 0.003(3) -0.001(3) 0.002(4)
C16 0.020(4) 0.019(4) 0.021(4) 0.000(3) -0.005(3) 0.003(4)
C17 0.034(5) 0.018(5) 0.028(5) -0.001(4) 0.006(4) 0.006(4)
C18 0.029(5) 0.031(5) 0.042(5) 0.005(4) 0.006(4) 0.010(5)
C19 0.022(4) 0.022(4) 0.025(4) -0.002(3) 0.001(4) 0.000(4)
C20 0.017(4) 0.018(4) 0.016(4) 0.000(3) 0.002(3) -0.001(3)
C21 0.018(4) 0.020(4) 0.016(4) 0.003(3) -0.001(3) -0.006(4)
C22 0.025(4) 0.018(4) 0.013(4) -0.002(3) 0.004(3) 0.002(4)
C23 0.020(4) 0.019(4) 0.020(4) -0.007(3) -0.005(3) -0.005(4)
C24 0.039(5) 0.020(5) 0.025(4) -0.006(4) -0.001(4) 0.008(4)
C25 0.023(4) 0.023(5) 0.031(4) -0.001(4) 0.001(3) 0.004(4)
C26 0.025(4) 0.024(5) 0.015(4) 0.001(3) -0.003(3) 0.003(4)
C27 0.015(4) 0.019(4) 0.012(4) 0.001(3) -0.001(3) -0.001(3)

loop_
_atom_type_symbol
_atom_type_description
_atom_type_scat_dispersion_real
_atom_type_scat_dispersion_imag
_atom_type_scat_source
C C 0.0181 0.0091 'International Tables Vol C Tables 4.2.6.8 and 6.1.1.4'
H H 0.0000 0.0000 'International Tables Vol C Tables 4.2.6.8 and 6.1.1.4'
N N 0.0311 0.0180 'International Tables Vol C Tables 4.2.6.8 and 6.1.1.4'
Br Br -0.6763 1.2805 'International Tables Vol C Tables 4.2.6.8 and 6.1.1.4'
Cd Cd 0.1185 4.6533 'International Tables Vol C Tables 4.2.6.8 and 6.1.1.4'

loop_
_geom_angle_atom_site_label_1
_geom_angle_atom_site_label_2
_geom_angle_atom_site_label_3
_geom_angle
Br1 Cd1 Br2 112.55(3)
N1 Cd1 Br1 102.25(16)
N1 Cd1 Br2 98.80(15)
N1 Cd1 N2 70.6(2)
N2 Cd1 Br1 152.21(12)
N2 Cd1 Br2 95.20(13)
N3 Cd1 Br1 104.65(16)
N3 Cd1 Br2 97.42(15)
N3 Cd1 N1 140.13(19)
N3 Cd1 N2 71.8(2)
C1 N1 Cd1 115.5(5)
C1 N1 C5 118.4(7)
C5 N1 Cd1 126.1(5)
C6 N2 Cd1 99.8(4)
C6 N2 C13 107.4(6)
C7 N2 Cd1 100.1(4)
C7 N2 C6 112.2(5)
C7 N2 C13 111.0(6)
C13 N2 Cd1 125.9(4)
C8 N3 Cd1 115.5(5)
C12 N3 Cd1 124.6(5)
C12 N3 C8 119.6(7)
N1 C1 C2 122.0(7)
N1 C1 C6 116.7(7)
C2 C1 C6 121.2(7)
C1 C2 H2 120.3
C3 C2 C1 119.5(8)
C3 C2 H2 120.3
C2 C3 H3 120.8
C2 C3 C4 118.4(8)
C4 C3 H3 120.8
C3 C4 H4 120.4
C5 C4 C3 119.2(8)
C5 C4 H4 120.4
N1 C5 C4 122.5(8)
N1 C5 H5 118.8
C4 C5 H5 118.8
N2 C6 C1 109.7(6)
N2 C6 H6A 109.7
N2 C6 H6B 109.7
C1 C6 H6A 109.7
C1 C6 H6B 109.7
H6A C6 H6B 108.2
N2 C7 H7A 109.1
N2 C7 H7B 109.1
N2 C7 C8 112.3(6)
H7A C7 H7B 107.9
C8 C7 H7A 109.1
C8 C7 H7B 109.1
N3 C8 C7 116.7(7)
N3 C8 C9 121.2(8)
C9 C8 C7 122.1(7)
C8 C9 H9 120.9
C8 C9 C10 118.3(8)
C10 C9 H9 120.9
C9 C10 H10 119.8
C11 C10 C9 120.3(8)
C11 C10 H10 119.8
C10 C11 H11 120.4
C10 C11 C12 119.2(8)
C12 C11 H11 120.4
N3 C12 C11 121.4(8)
N3 C12 H12 119.3
C11 C12 H12 119.3
N2 C13 H13A 108.8
N2 C13 H13B 108.8
N2 C13 C14 113.6(6)
H13A C13 H13B 107.7
C14 C13 H13A 108.8
C14 C13 H13B 108.8
C15 C14 C13 121.7(6)
C15 C14 C27 119.7(7)
C27 C14 C13 118.5(6)
C14 C15 C16 123.8(7)
C14 C15 C20 120.2(7)
C20 C15 C16 116.0(6)
C15 C16 H16 119.1
C17 C16 C15 121.9(7)
C17 C16 H16 119.1
C16 C17 H17 119.2
C16 C17 C18 121.6(8)
C18 C17 H17 119.2
C17 C18 H18 120.3
C19 C18 C17 119.4(8)
C19 C18 H18 120.3
C18 C19 H19 119.5
C18 C19 C20 121.0(8)
C20 C19 H19 119.5
C19 C20 C15 120.1(7)
C21 C20 C15 119.4(7)
C21 C20 C19 120.5(7)
C20 C21 H21 119.4
C22 C21 C20 121.3(7)
C22 C21 H21 119.4
C21 C22 C23 120.7(7)
C21 C22 C27 119.7(7)
C23 C22 C27 119.5(7)
C22 C23 H23 119.4
C24 C23 C22 121.2(7)
C24 C23 H23 119.4
C23 C24 H24 120.0
C23 C24 C25 120.1(7)
C25 C24 H24 120.0
C24 C25 H25 119.4
C26 C25 C24 121.2(7)
C26 C25 H25 119.4
C25 C26 H26 119.6
C25 C26 C27 120.7(7)
C27 C26 H26 119.6
C14 C27 C22 119.6(7)
C14 C27 C26 123.2(7)
C22 C27 C26 117.2(6)

loop_
_geom_bond_atom_site_label_1
_geom_bond_atom_site_label_2
_geom_bond_distance
Cd1 Br1 2.5501(9)
Cd1 Br2 2.6264(9)
Cd1 N1 2.309(6)
Cd1 N2 2.491(5)
Cd1 N3 2.287(6)
N1 C1 1.344(10)
N1 C5 1.349(10)
N2 C6 1.483(9)
N2 C7 1.480(9)
N2 C13 1.503(8)
N3 C8 1.360(10)
N3 C12 1.336(10)
C1 C2 1.383(11)
C1 C6 1.523(11)
C2 H2 0.9500
C2 C3 1.379(11)
C3 H3 0.9500
C3 C4 1.394(12)
C4 H4 0.9500
C4 C5 1.368(11)
C5 H5 0.9500
C6 H6A 0.9900
C6 H6B 0.9900
C7 H7A 0.9900
C7 H7B 0.9900
C7 C8 1.517(11)
C8 C9 1.383(11)
C9 H9 0.9500
C9 C10 1.387(12)
C10 H10 0.9500
C10 C11 1.360(13)
C11 H11 0.9500
C11 C12 1.383(11)
C12 H12 0.9500
C13 H13A 0.9900
C13 H13B 0.9900
C13 C14 1.510(10)
C14 C15 1.407(10)
C14 C27 1.414(10)
C15 C16 1.439(10)
C15 C20 1.432(10)
C16 H16 0.9500
C16 C17 1.342(11)
C17 H17 0.9500
C17 C18 1.403(12)
C18 H18 0.9500
C18 C19 1.363(11)
C19 H19 0.9500
C19 C20 1.419(11)
C20 C21 1.395(10)
C21 H21 0.9500
C21 C22 1.390(11)
C22 C23 1.430(10)
C22 C27 1.436(10)
C23 H23 0.9500
C23 C24 1.349(11)
C24 H24 0.9500
C24 C25 1.413(11)
C25 H25 0.9500
C25 C26 1.371(10)
C26 H26 0.9500
C26 C27 1.441(10)

loop_
_geom_torsion_atom_site_label_1
_geom_torsion_atom_site_label_2
_geom_torsion_atom_site_label_3
_geom_torsion_atom_site_label_4
_geom_torsion
Cd1 N1 C1 C2 174.6(5)
Cd1 N1 C1 C6 -1.7(8)
Cd1 N1 C5 C4 -175.2(5)
Cd1 N2 C6 C1 54.1(6)
Cd1 N2 C7 C8 -49.9(6)
Cd1 N2 C13 C14 57.8(8)
Cd1 N3 C8 C7 4.2(8)
Cd1 N3 C8 C9 -173.1(5)
Cd1 N3 C12 C11 173.8(5)
N1 C1 C2 C3 1.4(11)
N1 C1 C6 N2 -39.9(9)
N2 C7 C8 N3 35.5(9)
N2 C7 C8 C9 -147.2(7)
N2 C13 C14 C15 98.0(8)
N2 C13 C14 C27 -78.6(8)
N3 C8 C9 C10 -0.6(11)
C1 N1 C5 C4 2.2(11)
C1 C2 C3 C4 1.1(11)
C2 C1 C6 N2 143.7(7)
C2 C3 C4 C5 -1.9(11)
C3 C4 C5 N1 0.2(12)
C5 N1 C1 C2 -3.1(10)
C5 N1 C1 C6 -179.4(6)
C6 N2 C7 C8 -154.9(6)
C6 N2 C13 C14 174.3(6)
C6 C1 C2 C3 177.6(7)
C7 N2 C6 C1 159.2(6)
C7 N2 C13 C14 -62.8(8)
C7 C8 C9 C10 -177.8(7)
C8 N3 C12 C11 -0.4(10)
C8 C9 C10 C11 -1.5(12)
C9 C10 C11 C12 2.7(12)
C10 C11 C12 N3 -1.8(11)
C12 N3 C8 C7 178.9(6)
C12 N3 C8 C9 1.6(10)
C13 N2 C6 C1 -78.5(7)
C13 N2 C7 C8 84.9(7)
C13 C14 C15 C16 8.0(11)
C13 C14 C15 C20 -172.7(6)
C13 C14 C27 C22 173.2(6)
C13 C14 C27 C26 -7.0(10)
C14 C15 C16 C17 -178.5(7)
C14 C15 C20 C19 177.2(7)
C14 C15 C20 C21 0.1(10)
C15 C14 C27 C22 -3.5(10)
C15 C14 C27 C26 176.3(7)
C15 C16 C17 C18 0.2(12)
C15 C20 C21 C22 -4.4(11)
C16 C15 C20 C19 -3.5(10)
C16 C15 C20 C21 179.4(7)
C16 C17 C18 C19 -1.3(13)
C17 C18 C19 C20 -0.1(12)
C18 C19 C20 C15 2.5(11)
C18 C19 C20 C21 179.6(7)
C19 C20 C21 C22 178.5(7)
C20 C15 C16 C17 2.1(10)
C20 C21 C22 C23 -175.8(7)
C20 C21 C22 C27 4.7(11)
C21 C22 C23 C24 179.4(7)
C21 C22 C27 C14 -0.7(10)
C21 C22 C27 C26 179.5(6)
C22 C23 C24 C25 1.5(12)
C23 C22 C27 C14 179.7(6)
C23 C22 C27 C26 -0.1(10)
C23 C24 C25 C26 -0.9(12)
C24 C25 C26 C27 -0.2(11)
C25 C26 C27 C14 -179.2(7)
C25 C26 C27 C22 0.6(10)
C27 C14 C15 C16 -175.5(7)
C27 C14 C15 C20 3.8(10)
C27 C22 C23 C24 -1.0(11)
